data_4326492
loop_
_publ_author_name
'Qi-Bing Bo'
'Hong-Yan Wang'
'Da-Qi Wang'
'Zhen-Wei Zhang'
'Jin-Ling Miao'
'Guo-Xin Sun'

_publ_section_title
;
 Structure and Photoluminescence Tuning Features of Mn2+- and
 Ln3+-Activated Zn-Based Heterometal-Organic Frameworks (MOFs) with a
 Single 5-Methylisophthalic Acid Ligand
;
_journal_name_full 'Inorganic Chemistry'
_journal_page_first 10163
_journal_page_last 10177
_journal_paper_doi 10.1021/ic201124c
_journal_volume 50
_journal_year 2011
_chemical_formula_sum 'C9 H6 O4 Zn'
_chemical_formula_weight 243.51
_chemical_name_systematic
; 

 ? 

;
_space_group_IT_number 14
_symmetry_cell_setting monoclinic
_symmetry_space_group_name_Hall '-P 2ybc'
_symmetry_space_group_name_H-M 'P 1 21/c 1'
_atom_sites_solution_hydrogens geom
_atom_sites_solution_primary direct
_atom_sites_solution_secondary difmap
_audit_creation_method SHELXL-97
_cell_angle_alpha 90.00
_cell_angle_beta 94.195(4)
_cell_angle_gamma 90.00
_cell_formula_units_Z 4
_cell_length_a 4.5796(2)
_cell_length_b 12.1184(5)
_cell_length_c 15.2298(6)
_cell_measurement_temperature 293(2)
_cell_volume 842.95(6)
_computing_cell_refinement 'Bruker FRAMBO'
_computing_data_collection 'Bruker FRAMBO'
_computing_data_reduction 'Bruker SAINT'
_computing_molecular_graphics 'Bruker SHELXTL'
_computing_publication_material 'Bruker SHELXTL'
_computing_structure_refinement 'SHELXL-97 (Sheldrick, 1997)'
_computing_structure_solution 'SHELXS-97 (Sheldrick, 1990)'
_diffrn_ambient_temperature 293(2)
_diffrn_measured_fraction_theta_full 0.998
_diffrn_measured_fraction_theta_max 0.998
_diffrn_measurement_device_type 'multiwire proportional'
_diffrn_measurement_method 'phi and omega scans'
_diffrn_radiation_monochromator graphite
_diffrn_radiation_source 'fine-focus sealed tube'
_diffrn_radiation_type MoK\a
_diffrn_radiation_wavelength 0.71073
_diffrn_reflns_av_R_equivalents 0.0287
_diffrn_reflns_av_sigmaI/netI 0.0240
_diffrn_reflns_limit_h_max 5
_diffrn_reflns_limit_h_min -5
_diffrn_reflns_limit_k_max 14
_diffrn_reflns_limit_k_min -14
_diffrn_reflns_limit_l_max 18
_diffrn_reflns_limit_l_min -18
_diffrn_reflns_number 6760
_diffrn_reflns_theta_full 26.00
_diffrn_reflns_theta_max 26.00
_diffrn_reflns_theta_min 3.17
_exptl_absorpt_coefficient_mu 2.893
_exptl_absorpt_correction_T_max 0.6240
_exptl_absorpt_correction_T_min 0.5686
_exptl_absorpt_correction_type multi-scan
_exptl_crystal_density_diffrn 1.919
_exptl_crystal_F_000 488
_exptl_crystal_size_max 0.22
_exptl_crystal_size_mid 0.21
_exptl_crystal_size_min 0.18
_refine_diff_density_max 0.661
_refine_diff_density_min -0.515
_refine_diff_density_rms 0.088
_refine_ls_extinction_method none
_refine_ls_goodness_of_fit_ref 1.027
_refine_ls_hydrogen_treatment conf
_refine_ls_matrix_type full
_refine_ls_number_parameters 128
_refine_ls_number_reflns 1646
_refine_ls_number_restraints 0
_refine_ls_restrained_S_all 1.027
_refine_ls_R_factor_all 0.0348
_refine_ls_R_factor_gt 0.0287
_refine_ls_shift/su_max 0.000
_refine_ls_shift/su_mean 0.000
_refine_ls_structure_factor_coef Fsqd
_refine_ls_weighting_details 'calc w=1/[\s^2^(Fo^2^)+(0.0576P)^2^+0.0000P] where P=(Fo^2^+2Fc^2^)/3'
_refine_ls_weighting_scheme calc
_refine_ls_wR_factor_gt 0.0789
_refine_ls_wR_factor_ref 0.0804
_reflns_number_gt 1398
_reflns_number_total 1646
_reflns_threshold_expression >2sigma(I)
_cod_data_source_file ic201124c_si_002_1.cif
_cod_data_source_block Zn-Zn
_cod_database_code 4326492

loop_
_symmetry_equiv_pos_as_xyz
'x, y, z'
'-x, y+1/2, -z+1/2'
'-x, -y, -z'
'x, -y-1/2, z-1/2'

loop_
_atom_site_label
_atom_site_type_symbol
_atom_site_fract_x
_atom_site_fract_y
_atom_site_fract_z
_atom_site_U_iso_or_equiv
_atom_site_adp_type
_atom_site_occupancy
_atom_site_symmetry_multiplicity
_atom_site_calc_flag
_atom_site_refinement_flags
Zn1 Zn 0.31510(7) 0.12929(2) 0.491698(18) 0.02187(14) Uani 1 1 d .
O2 O -0.0356(4) 0.22269(15) 0.49040(11) 0.0265(4) Uani 1 1 d .
C8 C -0.2056(6) 0.2494(2) 0.42459(17) 0.0220(5) Uani 1 1 d .
C2 C 0.0956(6) 0.4151(2) 0.39282(17) 0.0240(6) Uani 1 1 d .
H2 H 0.1852 0.4089 0.4494 0.029 Uiso 1 1 calc R
C6 C 0.0506(6) 0.5053(2) 0.25398(18) 0.0239(6) Uani 1 1 d .
H6 H 0.1100 0.5598 0.2161 0.029 Uiso 1 1 calc R
C4 C -0.2502(6) 0.3466(2) 0.27933(17) 0.0218(5) Uani 1 1 d .
H4 H -0.3974 0.2974 0.2604 0.026 Uiso 1 1 calc R
C1 C 0.1751(6) 0.5011(2) 0.33895(18) 0.0241(6) Uani 1 1 d .
C3 C -0.1153(6) 0.3381(2) 0.36372(16) 0.0199(5) Uani 1 1 d .
C7 C 0.3917(7) 0.5873(2) 0.3737(2) 0.0359(7) Uani 1 1 d .
H7A H 0.2991 0.6584 0.3718 0.054 Uiso 1 1 calc R
H7B H 0.5559 0.5884 0.3379 0.054 Uiso 1 1 calc R
H7C H 0.4580 0.5699 0.4333 0.054 Uiso 1 1 calc R
O1 O -0.4536(4) 0.20735(16) 0.40825(12) 0.0323(5) Uani 1 1 d .
C9 C -0.3009(5) 0.4387(2) 0.13204(17) 0.0215(5) Uani 1 1 d .
C5 C -0.1638(5) 0.4293(2) 0.22334(16) 0.0211(5) Uani 1 1 d .
O3 O -0.5261(4) 0.38075(14) 0.11183(12) 0.0264(4) Uani 1 1 d .
O4 O -0.1857(4) 0.50221(15) 0.07901(13) 0.0302(5) Uani 1 1 d .

loop_
_atom_site_aniso_label
_atom_site_aniso_U_11
_atom_site_aniso_U_22
_atom_site_aniso_U_33
_atom_site_aniso_U_23
_atom_site_aniso_U_13
_atom_site_aniso_U_12
Zn1 0.0242(2) 0.0239(2) 0.0166(2) -0.00033(12) -0.00461(13) 0.00270(12)
O2 0.0280(10) 0.0321(11) 0.0190(9) 0.0057(8) -0.0004(8) 0.0083(8)
C8 0.0257(14) 0.0230(13) 0.0174(12) -0.0011(10) 0.0023(10) 0.0076(11)
C2 0.0245(14) 0.0275(14) 0.0190(13) -0.0013(11) -0.0050(11) 0.0039(11)
C6 0.0252(14) 0.0227(13) 0.0237(13) 0.0013(10) 0.0011(11) -0.0006(10)
C4 0.0225(13) 0.0230(13) 0.0195(13) 0.0002(10) -0.0011(11) -0.0011(10)
C1 0.0218(13) 0.0249(14) 0.0251(14) -0.0019(11) -0.0025(11) 0.0013(10)
C3 0.0203(13) 0.0223(12) 0.0167(12) 0.0004(10) -0.0007(10) 0.0046(10)
C7 0.0358(17) 0.0340(16) 0.0369(17) -0.0042(13) -0.0033(14) -0.0094(14)
O1 0.0252(10) 0.0436(12) 0.0274(10) 0.0095(9) -0.0022(8) -0.0062(9)
C9 0.0225(13) 0.0226(13) 0.0194(13) -0.0011(10) 0.0007(10) 0.0063(11)
C5 0.0228(13) 0.0226(13) 0.0175(13) -0.0003(10) 0.0002(10) 0.0009(11)
O3 0.0243(10) 0.0383(11) 0.0158(9) 0.0002(8) -0.0044(8) -0.0021(8)
O4 0.0365(11) 0.0310(10) 0.0231(10) 0.0100(8) 0.0025(9) 0.0014(8)

loop_
_atom_type_symbol
_atom_type_description
_atom_type_scat_dispersion_real
_atom_type_scat_dispersion_imag
_atom_type_scat_source
C C 0.0033 0.0016 'International Tables Vol C Tables 4.2.6.8 and 6.1.1.4'
H H 0.0000 0.0000 'International Tables Vol C Tables 4.2.6.8 and 6.1.1.4'
O O 0.0106 0.0060 'International Tables Vol C Tables 4.2.6.8 and 6.1.1.4'
Zn Zn 0.2839 1.4301 'International Tables Vol C Tables 4.2.6.8 and 6.1.1.4'

loop_
_geom_angle_atom_site_label_1
_geom_angle_atom_site_label_2
_geom_angle_atom_site_label_3
_geom_angle
_geom_angle_site_symmetry_1
_geom_angle_site_symmetry_3
O3 Zn1 O4 123.72(8) 4_666 2_545
O3 Zn1 O1 117.62(8) 4_666 1_655
O4 Zn1 O1 100.40(8) 2_545 1_655
O3 Zn1 O2 107.35(8) 4_666 .
O4 Zn1 O2 103.57(8) 2_545 .
O1 Zn1 O2 101.30(8) 1_655 .
C8 O2 Zn1 127.66(17) . .
O1 C8 O2 123.3(2) . .
O1 C8 C3 117.2(2) . .
O2 C8 C3 119.5(2) . .
C1 C2 C3 121.3(2) . .
C1 C6 C5 121.3(2) . .
C3 C4 C5 119.6(2) . .
C6 C1 C2 118.3(2) . .
C6 C1 C7 121.3(2) . .
C2 C1 C7 120.4(2) . .
C4 C3 C2 119.8(2) . .
C4 C3 C8 120.1(2) . .
C2 C3 C8 120.0(2) . .
C8 O1 Zn1 126.41(17) . 1_455
O4 C9 O3 123.7(2) . .
O4 C9 C5 118.6(2) . .
O3 C9 C5 117.7(2) . .
C4 C5 C6 119.5(2) . .
C4 C5 C9 120.6(2) . .
C6 C5 C9 119.9(2) . .
C9 O3 Zn1 120.72(17) . 4_465
C9 O4 Zn1 135.52(18) . 2

loop_
_geom_bond_atom_site_label_1
_geom_bond_atom_site_label_2
_geom_bond_distance
_geom_bond_site_symmetry_2
Zn1 O3 1.9225(18) 4_666
Zn1 O4 1.9466(18) 2_545
Zn1 O1 1.957(2) 1_655
Zn1 O2 1.9637(19) .
O2 C8 1.266(3) .
C8 O1 1.253(3) .
C8 C3 1.497(4) .
C2 C1 1.391(4) .
C2 C3 1.392(4) .
C6 C1 1.376(4) .
C6 C5 1.402(3) .
C4 C3 1.389(4) .
C4 C5 1.391(4) .
C1 C7 1.509(4) .
O1 Zn1 1.9567(19) 1_455
C9 O4 1.259(3) .
C9 O3 1.267(3) .
C9 C5 1.488(3) .
O3 Zn1 1.9225(18) 4_465
O4 Zn1 1.9466(18) 2
